data_1556717
loop_
_publ_author_name
'G\"artner, Michael'
'Sauter, Eric'
'Nascimbeni, Giulia'
'Wiesner, Adrian'
'Kind, Martin'
'Werner, Philipp'
'Schuch, Christian'
'Abu-Husein, Tarek'
'Asyuda, Andika'
'Bats, Jan W.'
'Bolte, Michael'
'Zojer, Egbert'
'Terfort, Andreas'
'Zharnikov, Michael'

_publ_section_title
;
 Self-Assembled Monolayers with Distributed Dipole Moments Originating
 from Bipyrimidine Units
;
_journal_name_full 'The Journal of Physical Chemistry C'
_journal_paper_doi 10.1021/acs.jpcc.9b08835
_journal_year 2019
_chemical_formula_moiety 'C8 H5 Br N4'
_chemical_formula_sum 'C8 H5 Br N4'
_chemical_formula_weight 237.07
_chemical_name_systematic
; 
5-Bromo-2,5'-bipyrimidine 
;
_space_group_IT_number 14
_space_group_name_Hall '-P 2yn'
_space_group_name_H-M_alt 'P 1 21/n 1'
_symmetry_cell_setting monoclinic
_symmetry_space_group_name_H-M 'P 1 21/n 1'
_atom_sites_solution_hydrogens geom
_atom_sites_solution_primary direct
_atom_sites_solution_secondary difmap
_audit_creation_method SHELXL-97
_cell_angle_alpha 90.00
_cell_angle_beta 103.6630(10)
_cell_angle_gamma 90.00
_cell_formula_units_Z 4
_cell_length_a 5.4612(4)
_cell_length_b 21.4321(14)
_cell_length_c 7.3001(5)
_cell_measurement_reflns_used 7455
_cell_measurement_temperature 186(2)
_cell_measurement_theta_max 25
_cell_measurement_theta_min 3
_cell_volume 830.26(10)
_computing_cell_refinement 'SAINT (Siemens, 1995)'
_computing_data_collection 'SMART (Siemens, 1995)'
_computing_data_reduction 'SAINT (Siemens, 1995)'
_computing_publication_material 'SHELXL-97 (Sheldrick, 2008)'
_computing_structure_refinement 'SHELXL-97 (Sheldrick, 2008)'
_computing_structure_solution 'SHELXS-97 (Sheldrick, 2008)'
_diffrn_ambient_temperature 186(2)
_diffrn_measured_fraction_theta_full 0.989
_diffrn_measured_fraction_theta_max 0.956
_diffrn_measurement_device_type SIEMENS_SMART_1K_CCD
_diffrn_measurement_method \w
_diffrn_radiation_monochromator graphite
_diffrn_radiation_source 'normal-focus sealed tube'
_diffrn_radiation_type MoK\a
_diffrn_radiation_wavelength 0.71073
_diffrn_reflns_av_R_equivalents 0.0524
_diffrn_reflns_av_sigmaI/netI 0.0409
_diffrn_reflns_limit_h_max 7
_diffrn_reflns_limit_h_min -7
_diffrn_reflns_limit_k_max 29
_diffrn_reflns_limit_k_min -28
_diffrn_reflns_limit_l_max 9
_diffrn_reflns_limit_l_min -9
_diffrn_reflns_number 9958
_diffrn_reflns_theta_full 28.00
_diffrn_reflns_theta_max 28.99
_diffrn_reflns_theta_min 1.90
_diffrn_standards_decay_% 0.0
_diffrn_standards_interval_time 900
_diffrn_standards_number 247
_exptl_absorpt_coefficient_mu 4.901
_exptl_absorpt_correction_T_max 0.745
_exptl_absorpt_correction_T_min 0.267
_exptl_absorpt_correction_type multi-scan
_exptl_absorpt_process_details 'SADABS (Sheldrick, 2000)'
_exptl_crystal_colour colorless
_exptl_crystal_density_diffrn 1.897
_exptl_crystal_density_method 'not measured'
_exptl_crystal_description plate
_exptl_crystal_F_000 464
_exptl_crystal_size_max 0.55
_exptl_crystal_size_mid 0.40
_exptl_crystal_size_min 0.06
_refine_diff_density_max 0.612
_refine_diff_density_min -0.459
_refine_diff_density_rms 0.096
_refine_ls_extinction_method none
_refine_ls_goodness_of_fit_ref 1.140
_refine_ls_hydrogen_treatment constr
_refine_ls_matrix_type full
_refine_ls_number_parameters 118
_refine_ls_number_reflns 2108
_refine_ls_number_restraints 0
_refine_ls_restrained_S_all 1.140
_refine_ls_R_factor_all 0.0461
_refine_ls_R_factor_gt 0.0373
_refine_ls_shift/su_max 0.002
_refine_ls_shift/su_mean 0.000
_refine_ls_structure_factor_coef Fsqd
_refine_ls_weighting_details 'calc w=1/[\s^2^(Fo^2^)+(0.03P)^2^+0.6P] where P=(Fo^2^+2Fc^2^)/3'
_refine_ls_weighting_scheme calc
_refine_ls_wR_factor_gt 0.0796
_refine_ls_wR_factor_ref 0.0831
_reflns_number_gt 1863
_reflns_number_total 2108
_reflns_threshold_expression I>2\s(I)
_cod_data_source_file jp9b08835_si_001.cif
_cod_data_source_block schuch2
_cod_original_sg_symbol_H-M 'P 21/n'
_cod_database_code 1556717

loop_
_symmetry_equiv_pos_as_xyz
'x, y, z'
'-x+1/2, y+1/2, -z+1/2'
'-x, -y, -z'
'x-1/2, -y-1/2, z-1/2'

loop_
_atom_site_label
_atom_site_type_symbol
_atom_site_fract_x
_atom_site_fract_y
_atom_site_fract_z
_atom_site_U_iso_or_equiv
_atom_site_adp_type
_atom_site_occupancy
_atom_site_symmetry_multiplicity
_atom_site_calc_flag
_atom_site_refinement_flags
Br1 Br 0.34070(5) 0.738342(13) 0.39049(4) 0.02879(11) Uani 1 1 d .
N2 N 0.6736(4) 0.56634(11) 0.3834(3) 0.0213(5) Uani 1 1 d .
N1 N 0.2504(4) 0.55738(10) 0.1991(3) 0.0209(4) Uani 1 1 d .
C4 C 0.4816(4) 0.53491(12) 0.2734(3) 0.0181(5) Uani 1 1 d .
C6 C 0.5308(4) 0.46915(12) 0.2302(3) 0.0174(5) Uani 1 1 d .
C2 C 0.3992(5) 0.65376(12) 0.3446(3) 0.0192(5) Uani 1 1 d .
N3 N 0.8144(4) 0.38237(11) 0.2594(3) 0.0244(5) Uani 1 1 d .
C5 C 0.3447(5) 0.43137(13) 0.1207(4) 0.0207(5) Uani 1 1 d .
H5A H 0.1818 0.4485 0.0721 0.025 Uiso 1 1 calc R
N4 N 0.3872(4) 0.37182(11) 0.0817(3) 0.0232(5) Uani 1 1 d .
C8 C 0.6207(5) 0.35109(13) 0.1547(4) 0.0232(5) Uani 1 1 d .
H8A H 0.6523 0.3088 0.1285 0.028 Uiso 1 1 calc R
C7 C 0.7667(5) 0.44186(13) 0.2951(4) 0.0220(5) Uani 1 1 d .
H7A H 0.8994 0.4665 0.3678 0.026 Uiso 1 1 calc R
C3 C 0.2108(5) 0.61722(13) 0.2359(4) 0.0220(5) Uani 1 1 d .
H3A H 0.0495 0.6350 0.1862 0.026 Uiso 1 1 calc R
C1 C 0.6306(5) 0.62601(13) 0.4186(4) 0.0224(5) Uani 1 1 d .
H1A H 0.7615 0.6499 0.4960 0.027 Uiso 1 1 calc R

loop_
_atom_site_aniso_label
_atom_site_aniso_U_11
_atom_site_aniso_U_22
_atom_site_aniso_U_33
_atom_site_aniso_U_23
_atom_site_aniso_U_13
_atom_site_aniso_U_12
Br1 0.02941(17) 0.01819(17) 0.03395(17) -0.00333(11) -0.00215(11) 0.00338(11)
N2 0.0188(11) 0.0216(12) 0.0212(11) -0.0007(8) 0.0001(8) 0.0013(8)
N1 0.0162(10) 0.0211(12) 0.0236(11) -0.0007(9) 0.0009(8) 0.0007(8)
C4 0.0173(12) 0.0202(13) 0.0166(11) 0.0002(9) 0.0034(9) -0.0017(9)
C6 0.0165(12) 0.0197(13) 0.0163(11) 0.0011(9) 0.0047(9) -0.0006(9)
C2 0.0228(13) 0.0141(12) 0.0192(12) 0.0005(9) 0.0020(10) 0.0009(9)
N3 0.0194(11) 0.0245(13) 0.0279(12) -0.0009(9) 0.0029(9) 0.0031(9)
C5 0.0159(12) 0.0228(14) 0.0223(12) 0.0006(10) 0.0027(9) 0.0006(9)
N4 0.0190(11) 0.0208(12) 0.0290(12) -0.0018(9) 0.0042(9) -0.0029(8)
C8 0.0248(13) 0.0179(13) 0.0271(13) -0.0003(10) 0.0062(10) -0.0004(10)
C7 0.0196(13) 0.0219(14) 0.0222(13) -0.0005(10) 0.0003(10) -0.0006(10)
C3 0.0188(12) 0.0224(14) 0.0236(12) 0.0000(10) 0.0029(10) 0.0037(10)
C1 0.0229(13) 0.0203(14) 0.0215(13) -0.0020(10) 0.0004(10) -0.0006(10)

loop_
_atom_type_symbol
_atom_type_description
_atom_type_scat_dispersion_real
_atom_type_scat_dispersion_imag
_atom_type_scat_source
C C 0.0033 0.0016 'International Tables Vol C Tables 4.2.6.8 and 6.1.1.4'
H H 0.0000 0.0000 'International Tables Vol C Tables 4.2.6.8 and 6.1.1.4'
N N 0.0061 0.0033 'International Tables Vol C Tables 4.2.6.8 and 6.1.1.4'
Br Br -0.2901 2.4595 'International Tables Vol C Tables 4.2.6.8 and 6.1.1.4'

loop_
_geom_angle_atom_site_label_1
_geom_angle_atom_site_label_2
_geom_angle_atom_site_label_3
_geom_angle
C1 N2 C4 116.6(2)
C3 N1 C4 116.4(2)
N1 C4 N2 126.2(2)
N1 C4 C6 117.1(2)
N2 C4 C6 116.7(2)
C7 C6 C5 116.2(2)
C7 C6 C4 121.8(2)
C5 C6 C4 122.0(2)
C3 C2 C1 117.8(2)
C3 C2 Br1 120.79(19)
C1 C2 Br1 121.39(19)
C8 N3 C7 115.3(2)
N4 C5 C6 122.4(2)
C8 N4 C5 115.4(2)
N3 C8 N4 128.0(3)
N3 C7 C6 122.7(2)
N1 C3 C2 121.6(2)
N2 C1 C2 121.4(2)

loop_
_geom_bond_atom_site_label_1
_geom_bond_atom_site_label_2
_geom_bond_distance
Br1 C2 1.884(2)
N2 C1 1.336(3)
N2 C4 1.342(3)
N1 C3 1.338(3)
N1 C4 1.341(3)
C4 C6 1.483(3)
C6 C7 1.392(3)
C6 C5 1.394(3)
C2 C3 1.384(3)
C2 C1 1.386(3)
N3 C8 1.331(3)
N3 C7 1.339(3)
C5 N4 1.340(3)
N4 C8 1.336(3)

loop_
_geom_torsion_atom_site_label_1
_geom_torsion_atom_site_label_2
_geom_torsion_atom_site_label_3
_geom_torsion_atom_site_label_4
_geom_torsion
C3 N1 C4 N2 1.4(4)
C3 N1 C4 C6 -178.5(2)
C1 N2 C4 N1 -1.5(4)
C1 N2 C4 C6 178.5(2)
N1 C4 C6 C7 177.9(2)
N2 C4 C6 C7 -2.1(3)
N1 C4 C6 C5 -1.5(4)
N2 C4 C6 C5 178.6(2)
C7 C6 C5 N4 1.0(4)
C4 C6 C5 N4 -179.7(2)
C6 C5 N4 C8 -0.1(4)
C7 N3 C8 N4 0.1(4)
C5 N4 C8 N3 -0.5(4)
C8 N3 C7 C6 0.9(4)
C5 C6 C7 N3 -1.4(4)
C4 C6 C7 N3 179.3(2)
C4 N1 C3 C2 0.1(4)
C1 C2 C3 N1 -1.5(4)
Br1 C2 C3 N1 178.79(19)
C4 N2 C1 C2 -0.1(4)
C3 C2 C1 N2 1.4(4)
Br1 C2 C1 N2 -178.83(19)
